data_1574343
loop_
_publ_author_name
'Agati, Milo'
'Romi, Sebastiano'
'Fanetti, Samuele'
'Radacki, Krzysztof'
'Hanfland, Michael'
'Braunschweig, Holger'
'Marder, Todd B.'
'Clark, Stewart J.'
'Friedrich, Alexandra'
'Bini, Roberto'

_publ_section_title
;
 Insights into topochemical versus stress-induced high-pressure reactivity
 of azobenzene by single crystal X-ray diffraction
;
_journal_issue 21
_journal_name_full 'Chemical Science'
_journal_page_first 9240
_journal_page_last 9254
_journal_paper_doi 10.1039/D5SC00432B
_journal_volume 16
_journal_year 2025
_chemical_formula_moiety 'C12 H10 N2'
_chemical_formula_sum 'C12 H10 N2'
_chemical_formula_weight 182.22
_chemical_name_systematic trans-azobenzene
_space_group_crystal_system monoclinic
_space_group_IT_number 14
_space_group_name_Hall '-P 2ybc'
_space_group_name_H-M_alt 'P 1 21/c 1'
_atom_sites_solution_hydrogens geom
_atom_sites_solution_primary dual
_atom_sites_solution_secondary difmap
_audit_creation_date 2023-03-16
_audit_creation_method 'CIF-fill 1.3r (K.Radacki, 2005-23)'
_audit_update_record
;
2024-02-29 deposited with the CCDC.	2025-04-04 downloaded from the CCDC.
;
_cell_angle_alpha 90
_cell_angle_beta 112.91(5)
_cell_angle_gamma 90
_cell_formula_units_Z 4
_cell_length_a 13.319(9)
_cell_length_b 5.1800(2)
_cell_length_c 10.928(3)
_cell_measurement_pressure 10070000
_cell_measurement_reflns_used 535
_cell_measurement_temperature 298(2)
_cell_measurement_theta_max 20.2800
_cell_measurement_theta_min 2.3310
_cell_volume 694.5(6)
_computing_cell_refinement 'CrysAlisPro 1.171.42.58a (Rigaku OD, 2022)'
_computing_data_collection 'ESRF ID15B beamline software'
_computing_data_reduction 'CrysAlisPro 1.171.42.58a (Rigaku OD, 2022)'
_computing_molecular_graphics 'ShelXLe (Huebschle et all, 2011)'
_computing_publication_material 'SHELXL-2018/3 (Sheldrick, 2018)'
_computing_structure_refinement 'SHELXL-2018/3 (Sheldrick, 2018)'
_computing_structure_solution 'SHELXT 2014/5 (Sheldrick, 2014)'
_diffrn_ambient_environment He
_diffrn_ambient_pressure 10070000
_diffrn_ambient_temperature 298(2)
_diffrn_detector HPA
_diffrn_detector_area_resol_mean 13.3333
_diffrn_detector_type 'EIGER2 X 9M CdTe'
_diffrn_measured_fraction_theta_full 0.347
_diffrn_measured_fraction_theta_max 0.197
_diffrn_measurement_details
;
 List of Runs (angles in degrees, time in seconds):
 --------------------------------------------------------------------------
  1  \w    -33.00  32.00   0.50    0.50    --    0.00   0.00   0.00  130
;
_diffrn_measurement_device 'single-axis goniometer'
_diffrn_measurement_device_type 'in-house developed goniometer'
_diffrn_measurement_method '\w scan'
_diffrn_orient_matrix_type
;
 CrysAlisPro convention (1999,Acta A55,543-557)
;
_diffrn_orient_matrix_UB_11 -0.0333132090
_diffrn_orient_matrix_UB_12 0.0069956430
_diffrn_orient_matrix_UB_13 -0.0184115163
_diffrn_orient_matrix_UB_21 0.0030386032
_diffrn_orient_matrix_UB_22 0.0216431163
_diffrn_orient_matrix_UB_23 -0.0344248022
_diffrn_orient_matrix_UB_31 -0.0021623850
_diffrn_orient_matrix_UB_32 -0.0756900637
_diffrn_orient_matrix_UB_33 -0.0115196708
_diffrn_radiation_monochromator 'Si(111) Bragg monochromator'
_diffrn_radiation_probe x-ray
_diffrn_radiation_type synchrotron
_diffrn_radiation_wavelength 0.410
_diffrn_reflns_av_R_equivalents 0.0147
_diffrn_reflns_av_unetI/netI 0.0247
_diffrn_reflns_Laue_measured_fraction_full 0.347
_diffrn_reflns_Laue_measured_fraction_max 0.197
_diffrn_reflns_limit_h_max 15
_diffrn_reflns_limit_h_min -17
_diffrn_reflns_limit_k_max 8
_diffrn_reflns_limit_k_min -7
_diffrn_reflns_limit_l_max 17
_diffrn_reflns_limit_l_min -17
_diffrn_reflns_number 3233
_diffrn_reflns_point_group_measured_fraction_full 0.347
_diffrn_reflns_point_group_measured_fraction_max 0.197
_diffrn_reflns_theta_full 14.241
_diffrn_reflns_theta_max 21.711
_diffrn_reflns_theta_min 2.151
_diffrn_source synchrotron
_diffrn_source_type 'ESRF EBS (Extremely Brilliant Source)'
_exptl_absorpt_coefficient_mu 0.047
_exptl_absorpt_correction_T_max 1.00000
_exptl_absorpt_correction_T_min 0.74517
_exptl_absorpt_correction_type multi-scan
_exptl_absorpt_process_details
;
 CrysAlisPro 1.171.42.58a (Rigaku Oxford Diffraction, 2022) Empirical 
 absorption correction using spherical harmonics, implemented in SCALE3 
 ABSPACK scaling algorithm.
;
_exptl_crystal_colour orange
_exptl_crystal_density_diffrn 1.743
_exptl_crystal_description plate
_exptl_crystal_F_000 384
_exptl_crystal_preparation
;
 For data collection the crystal was mounted in a diamond-anvil cell.
;
_refine_diff_density_max 0.568
_refine_diff_density_min -0.366
_refine_diff_density_rms 0.066
_refine_ls_extinction_method none
_refine_ls_goodness_of_fit_ref 1.066
_refine_ls_hydrogen_treatment constr
_refine_ls_matrix_type full
_refine_ls_number_parameters 138
_refine_ls_number_reflns 3233
_refine_ls_number_restraints 6
_refine_ls_restrained_S_all 1.065
_refine_ls_R_factor_all 0.0721
_refine_ls_R_factor_gt 0.0644
_refine_ls_shift/su_max 0.000
_refine_ls_shift/su_mean 0.000
_refine_ls_structure_factor_coef Fsqd
_refine_ls_weighting_details
;
 w=1/[\s^2^(Fo^2^)+(0.1043P)^2^+0.2224P] where P=(Fo^2^+2Fc^2^)/3
;
_refine_ls_weighting_scheme calc
_refine_ls_wR_factor_gt 0.1757
_refine_ls_wR_factor_ref 0.1822
_reflns_Friedel_coverage 0.000
_reflns_number_gt 2778
_reflns_number_total 3233
_reflns_threshold_expression 'I > 2\s(I)'
_cod_data_source_file d5sc00432b3.cif
_cod_data_source_block AZO_10GPa
_cod_depositor_comments 'Adding full bibliography for 1574311--1574352.cif.'
_cod_original_cell_volume 694.4(6)
_cod_original_sg_symbol_H-M 'P 21/c'
_cod_database_code 1574343
_shelx_shelxl_version_number 2018/3
_shelx_space_group_comment
;
 The symmetry employed for this shelxl refinement is uniquely defined by the 
 following loop, which should always be used as a source of symmetry 
 information in preference to the above space-group names. They are only 
 intended as comments.
;

loop_
_space_group_symop_operation_xyz
'x, y, z'
'-x, y+1/2, -z+1/2'
'-x, -y, -z'
'x, -y-1/2, z-1/2'

loop_
_atom_site_label
_atom_site_type_symbol
_atom_site_fract_x
_atom_site_fract_y
_atom_site_fract_z
_atom_site_U_iso_or_equiv
_atom_site_adp_type
_atom_site_occupancy
_atom_site_site_symmetry_order
_atom_site_calc_flag
_atom_site_refinement_flags_posn
_atom_site_refinement_flags_adp
_atom_site_refinement_flags_occupancy
_atom_site_disorder_assembly
_atom_site_disorder_group
N1 N 0.4898(4) 0.1158(4) 0.5068(3) 0.0205(15) Uani 1 1 d . . . . .
C1 C 0.4284(5) 0.1472(4) 0.5848(3) 0.0195(17) Uani 1 1 d . . . . .
C2 C 0.3777(5) 0.3821(4) 0.5771(3) 0.0203(17) Uani 1 1 d . . . . .
H2 H 0.383009 0.509152 0.519817 0.024 Uiso 1 1 calc R U . . .
C3 C 0.3193(5) 0.4277(5) 0.6547(4) 0.0208(17) Uani 1 1 d . . . . .
H3 H 0.280776 0.581147 0.645179 0.025 Uiso 1 1 calc R U . . .
C4 C 0.3177(5) 0.2464(5) 0.7469(4) 0.0212(17) Uani 1 1 d . . . . .
H4 H 0.280470 0.280331 0.801521 0.025 Uiso 1 1 calc R U . . .
C5 C 0.3719(5) 0.0143(5) 0.7573(3) 0.0199(17) Uani 1 1 d . . . . .
H5 H 0.372903 -0.105912 0.820986 0.024 Uiso 1 1 calc R U . . .
C6 C 0.4243(5) -0.0393(4) 0.6738(3) 0.0186(15) Uani 1 1 d . . . . .
H6 H 0.456823 -0.199505 0.676974 0.022 Uiso 1 1 calc R U . . .
N2A N 0.9638(9) 0.0788(6) 0.9748(8) 0.029(3) Uani 0.800(18) 1 d . U P A 1
N2B N 0.987(3) -0.097(3) 0.957(3) 0.029(3) Uani 0.200(18) 1 d . U P A 2
C7 C 0.9149(6) 0.0446(6) 0.8339(4) 0.029(2) Uani 1 1 d . . . . .
C8 C 0.9251(6) -0.1638(6) 0.7619(5) 0.034(2) Uani 1 1 d . . . . .
H8 H 0.965201 -0.307770 0.804491 0.041 Uiso 1 1 calc R U . . .
C9 C 0.8750(7) -0.1556(6) 0.6254(5) 0.036(2) Uani 1 1 d . . . . .
H9 H 0.881160 -0.295036 0.575188 0.044 Uiso 1 1 calc R U . . .
C10 C 0.8159(7) 0.0576(7) 0.5633(5) 0.033(3) Uani 1 1 d . . . . .
H10 H 0.782093 0.062727 0.471092 0.039 Uiso 1 1 calc R U . . .
C11 C 0.8068(6) 0.2635(6) 0.6377(5) 0.034(2) Uani 1 1 d . . . . .
H11 H 0.767260 0.408754 0.595836 0.041 Uiso 1 1 calc R U . . .
C12 C 0.8555(6) 0.2548(6) 0.7723(4) 0.031(2) Uani 1 1 d . . . . .
H12 H 0.848240 0.393064 0.822561 0.037 Uiso 1 1 calc R U . . .

loop_
_atom_site_aniso_label
_atom_site_aniso_U_11
_atom_site_aniso_U_22
_atom_site_aniso_U_33
_atom_site_aniso_U_23
_atom_site_aniso_U_13
_atom_site_aniso_U_12
N1 0.025(5) 0.0195(10) 0.0209(17) -0.0010(7) 0.014(3) 0.0005(11)
C1 0.025(5) 0.0179(11) 0.020(2) -0.0012(8) 0.013(3) -0.0002(13)
C2 0.024(6) 0.0185(11) 0.021(2) 0.0011(9) 0.012(3) 0.0009(13)
C3 0.021(5) 0.0196(11) 0.025(2) -0.0011(9) 0.012(3) 0.0024(13)
C4 0.021(5) 0.0238(12) 0.022(2) -0.0018(9) 0.013(3) 0.0001(14)
C5 0.021(6) 0.0217(11) 0.019(2) 0.0010(9) 0.009(3) -0.0005(13)
C6 0.020(5) 0.0178(10) 0.0207(19) -0.0002(8) 0.010(3) 0.0000(12)
N2A 0.039(8) 0.0291(15) 0.025(4) 0.0006(15) 0.019(6) 0.003(2)
N2B 0.039(10) 0.034(5) 0.023(5) 0.000(4) 0.019(8) 0.001(5)
C7 0.020(7) 0.0445(17) 0.020(3) 0.0046(12) 0.006(4) -0.008(2)
C8 0.029(7) 0.0280(15) 0.051(3) 0.0074(13) 0.021(5) 0.0029(18)
C9 0.032(7) 0.0375(17) 0.050(3) -0.0161(15) 0.026(5) -0.008(2)
C10 0.021(8) 0.057(2) 0.020(3) 0.0007(14) 0.008(5) -0.009(2)
C11 0.029(7) 0.0340(16) 0.044(3) 0.0136(14) 0.020(4) 0.0058(19)
C12 0.034(7) 0.0314(15) 0.038(3) -0.0058(12) 0.024(4) -0.0062(17)

loop_
_atom_type_symbol
_atom_type_description
_atom_type_scat_dispersion_real
_atom_type_scat_dispersion_imag
_atom_type_scat_source
N N 0.0000 0.0000 'International Tables Vol C Tables 4.2.6.8 and 6.1.1.4'
C C 0.0006 0.0010 'International Tables Vol C Tables 4.2.6.8 and 6.1.1.4'
H H -0.0001 0.0005 'International Tables Vol C Tables 4.2.6.8 and 6.1.1.4'

loop_
_geom_angle_atom_site_label_1
_geom_angle_atom_site_label_2
_geom_angle_atom_site_label_3
_geom_angle
_geom_angle_site_symmetry_1
_geom_angle_site_symmetry_3
_geom_angle_publ_flag
N1 N1 C1 112.9(3) 3_656 . ?
C2 C1 C6 120.4(3) . . ?
C2 C1 N1 116.9(2) . . ?
C6 C1 N1 122.4(3) . . ?
C3 C2 C1 119.7(2) . . ?
C3 C2 H2 120.2 . . ?
C1 C2 H2 120.2 . . ?
C2 C3 C4 120.3(3) . . ?
C2 C3 H3 119.8 . . ?
C4 C3 H3 119.8 . . ?
C3 C4 C5 119.6(3) . . ?
C3 C4 H4 120.2 . . ?
C5 C4 H4 120.2 . . ?
C6 C5 C4 120.2(2) . . ?
C6 C5 H5 119.9 . . ?
C4 C5 H5 119.9 . . ?
C5 C6 C1 119.5(3) . . ?
C5 C6 H6 120.3 . . ?
C1 C6 H6 120.3 . . ?
N2A N2A C7 110.6(5) 3_757 . ?
N2B N2B C7 99(2) 3_757 . ?
C12 C7 C8 120.9(4) . . ?
C12 C7 N2A 111.5(3) . . ?
C8 C7 N2A 127.5(5) . . ?
C12 C7 N2B 151.5(8) . . ?
C8 C7 N2B 87.6(8) . . ?
C7 C8 C9 118.8(5) . . ?
C7 C8 H8 120.6 . . ?
C9 C8 H8 120.6 . . ?
C10 C9 C8 120.2(3) . . ?
C10 C9 H9 119.9 . . ?
C8 C9 H9 119.9 . . ?
C9 C10 C11 119.8(4) . . ?
C9 C10 H10 120.1 . . ?
C11 C10 H10 120.1 . . ?
C12 C11 C10 120.0(5) . . ?
C12 C11 H11 120.0 . . ?
C10 C11 H11 120.0 . . ?
C11 C12 C7 120.2(3) . . ?
C11 C12 H12 119.9 . . ?
C7 C12 H12 119.9 . . ?

loop_
_geom_bond_atom_site_label_1
_geom_bond_atom_site_label_2
_geom_bond_distance
_geom_bond_site_symmetry_2
_geom_bond_publ_flag
N1 N1 1.252(4) 3_656 ?
N1 C1 1.402(4) . ?
C1 C2 1.378(4) . ?
C1 C6 1.386(3) . ?
C2 C3 1.376(4) . ?
C2 H2 0.9300 . ?
C3 C4 1.383(3) . ?
C3 H3 0.9300 . ?
C4 C5 1.384(5) . ?
C4 H4 0.9300 . ?
C5 C6 1.376(4) . ?
C5 H5 0.9300 . ?
C6 H6 0.9300 . ?
N2A N2A 1.219(17) 3_757 ?
N2A C7 1.430(9) . ?
N2B N2B 1.32(5) 3_757 ?
N2B C7 1.51(3) . ?
C7 C12 1.360(7) . ?
C7 C8 1.374(5) . ?
C8 C9 1.377(8) . ?
C8 H8 0.9300 . ?
C9 C10 1.373(8) . ?
C9 H9 0.9300 . ?
C10 C11 1.375(5) . ?
C10 H10 0.9300 . ?
C11 C12 1.358(7) . ?
C11 H11 0.9300 . ?
C12 H12 0.9300 . ?

loop_
_geom_torsion_atom_site_label_1
_geom_torsion_atom_site_label_2
_geom_torsion_atom_site_label_3
_geom_torsion_atom_site_label_4
_geom_torsion
_geom_torsion_site_symmetry_1
_geom_torsion_site_symmetry_2
_geom_torsion_site_symmetry_3
_geom_torsion_site_symmetry_4
_geom_torsion_publ_flag
N1 N1 C1 C2 -163.3(6) 3_656 . . . ?
N1 N1 C1 C6 21.5(8) 3_656 . . . ?
C6 C1 C2 C3 -2.5(8) . . . . ?
N1 C1 C2 C3 -177.8(5) . . . . ?
C1 C2 C3 C4 4.6(8) . . . . ?
C2 C3 C4 C5 -2.4(8) . . . . ?
C3 C4 C5 C6 -2.0(8) . . . . ?
C4 C5 C6 C1 4.1(8) . . . . ?
C2 C1 C6 C5 -1.8(8) . . . . ?
N1 C1 C6 C5 173.2(5) . . . . ?
N2A N2A C7 C12 -163.7(8) 3_757 . . . ?
N2A N2A C7 C8 14.3(13) 3_757 . . . ?
N2B N2B C7 C12 -13(5) 3_757 . . . ?
N2B N2B C7 C8 165(3) 3_757 . . . ?
C12 C7 C8 C9 0.6(9) . . . . ?
N2A C7 C8 C9 -177.2(6) . . . . ?
N2B C7 C8 C9 -178.2(13) . . . . ?
C7 C8 C9 C10 0.0(9) . . . . ?
C8 C9 C10 C11 0.0(9) . . . . ?
C9 C10 C11 C12 -0.5(9) . . . . ?
C10 C11 C12 C7 1.1(9) . . . . ?
C8 C7 C12 C11 -1.2(9) . . . . ?
N2A C7 C12 C11 177.0(6) . . . . ?
N2B C7 C12 C11 176(3) . . . . ?
